data_4513141
loop_
_publ_author_name
'Be&#x0305;rzi\,n\<s, Agris'
'Skarbulis, Edgars'
'Acti\,n\<s, Andris'

_publ_section_title
;
 Structural Characterization and Rationalization of Formation, Stability,
 and Transformations of Benperidol Solvates
;
_journal_issue 5
_journal_name_full 'Crystal Growth &amp; Design'
_journal_page_first 2337
_journal_paper_doi 10.1021/acs.cgd.5b00138
_journal_volume 15
_journal_year 2015
_chemical_formula_moiety 'C22 H24 F N3 O2, 0.5(O)'
_chemical_formula_sum 'C22 H24 F N3 O2.5'
_chemical_formula_weight 389.44
_chemical_name_common 'benperidol hemihydrate'
_chemical_name_systematic
;
1-{1-[4-(4-fluorophenyl)-4-oxobutyl]piperidin-4-yl}
-1,3-dihydro-2H-benzimidazol-2-one hemihydrate
;
_space_group_IT_number 15
_symmetry_cell_setting monoclinic
_symmetry_space_group_name_Hall '-C 2yc'
_symmetry_space_group_name_H-M 'C 1 2/c 1'
_audit_creation_date 2014-12-15
_audit_creation_method expo
_cell_angle_alpha 90.000
_cell_angle_beta 124.8680(8)
_cell_angle_gamma 90.000
_cell_formula_units_Z 8
_cell_length_a 36.7342(7)
_cell_length_b 5.58581(10)
_cell_length_c 23.6629(5)
_cell_measurement_temperature 293
_cell_volume 3983.71(14)
_diffrn_ambient_temperature 293
_diffrn_measurement_device_type 'Bruker D8'
_diffrn_radiation_monochromator none
_diffrn_radiation_type 'Cu K\a'
_diffrn_radiation_wavelength 1.54184
_pd_char_colour white
_pd_meas_2theta_range_inc 0.010225
_pd_meas_2theta_range_max 70.00135
_pd_meas_2theta_range_min 4.50000
_pd_meas_number_of_points 6407
_pd_meas_scan_method step
_pd_proc_ls_prof_R_factor 0.01721
_pd_proc_ls_prof_wR_expected 0.00520
_pd_proc_ls_prof_wR_factor 0.02897
_refine_ls_goodness_of_fit_all 5.57
_refine_ls_R_factor_all 0.1203
_refine_ls_shift/su_max 0.01
_cod_data_source_file cg5b00138_si_003.cif
_cod_data_source_block Benperidol_HH
_cod_database_code 4513141

loop_
_symmetry_equiv_pos_site_id
_symmetry_equiv_pos_as_xyz
1 'x, y, z'
2 '-x, y, -z+1/2'
3 '-x, -y, -z'
4 'x, -y, z+1/2'
5 'x+1/2, y+1/2, z'
6 '-x+1/2, y+1/2, -z+1/2'
7 '-x+1/2, -y+1/2, -z'
8 'x+1/2, -y+1/2, z+1/2'

loop_
_atom_site_type_symbol
_atom_site_label
_atom_site_fract_x
_atom_site_fract_y
_atom_site_fract_z
_atom_site_U_iso_or_equiv
_atom_site_occupancy
_atom_site_adp_type
C C16 0.4176(1) 0.3103(8) 0.4478(2) 0.0109 1 Uiso
C C13 0.4995(2) -0.0237(7) 0.6143(2) 0.0109 1 Uiso
C C7 0.6929(1) 0.1729(8) 0.9957(2) 0.0109 1 Uiso
C C14 0.4805(2) 0.1973(9) 0.5691(2) 0.0109 1 Uiso
C C1 0.6927(1) -0.108(8) 0.9277(3) 0.0109 1 Uiso
C C8 0.6181(1) -0.047(5) 0.8184(2) 0.0109 1 Uiso
C C15 0.4322(1) 0.1624(13) 0.5107(2) 0.0109 1 Uiso
C C12 0.5737(1) -0.1208(5) 0.8052(2) 0.0109 1 Uiso
C C22 0.3530(2) 0.0344(8) 0.3699(2) 0.0109 1 Uiso
C C19 0.3202(2) 0.3619(8) 0.2631(2) 0.0109 1 Uiso
C C11 0.5416(1) -0.182(5) 0.7288(2) 0.0109 1 Uiso
C C21 0.3143(2) -0.017(9) 0.3068(3) 0.0109 1 Uiso
C C10 0.5749(2) 0.1081(5) 0.6952(2) 0.0109 1 Uiso
C C2 0.6201(1) 0.3483(6) 0.9207(2) 0.0109 1 Uiso
C C9 0.6106(1) 0.1638(5) 0.7711(2) 0.0109 1 Uiso
C C18 0.3589(2) 0.4098(6) 0.3263(2) 0.0109 1 Uiso
C C5 0.7033(1) 0.3199(9) 1.0500(2) 0.0109 1 Uiso
C C20 0.2986(1) 0.1502(9) 0.2550(2) 0.0109 1 Uiso
C C3 0.6305(2) 0.4967(8) 0.9751(2) 0.0109 1 Uiso
C C4 0.6713(2) 0.4833(9) 1.0384(2) 0.0109 1 Uiso
C C6 0.6521(1) 0.1862(6) 0.9319(2) 0.0109 1 Uiso
C C17 0.3759(1) 0.2482(6) 0.381(2) 0.0109 1 Uiso
F F1 0.2598(1) 0.1042(12) 0.1935(2) 0.0109 1 Uiso
H H15 0.5119 -0.1280 0.5966 0.0131 1 Uiso
H H16 0.4756 -0.1098 0.6115 0.0131 1 Uiso
H H17 0.4975 0.2324 0.5505 0.0131 1 Uiso
H H18 0.4833 0.3329 0.5969 0.0131 1 Uiso
H H6 0.628 -0.1893 0.8066 0.0131 1 Uiso
H H19 0.4139 0.2038 0.5267 0.0131 1 Uiso
H H20 0.4272 -0.0051 0.4979 0.0131 1 Uiso
H H13 0.5618 0.0080 0.8173 0.0131 1 Uiso
H H14 0.5772 -0.2605 0.8322 0.0131 1 Uiso
H H24 0.3639 -0.0741 0.4058 0.0131 1 Uiso
H H22 0.3088 0.4707 0.2272 0.0131 1 Uiso
H H11 0.5135 -0.2338 0.719 0.0131 1 Uiso
H H12 0.5539 -0.3134 0.7179 0.0131 1 Uiso
H H23 0.2989 -0.1585 0.2997 0.0131 1 Uiso
H H9 0.5859 -0.0129 0.6793 0.0131 1 Uiso
H H10 0.5689 0.2514 0.668 0.0131 1 Uiso
H H1 0.5926 0.3560 0.8786 0.0131 1 Uiso
H H7 0.6379 0.2062 0.7763 0.0131 1 Uiso
H H8 0.6009 0.3008 0.7843 0.0131 1 Uiso
H H21 0.3737 0.5530 0.3331 0.0131 1 Uiso
H H4 0.7305 0.3093 1.0926 0.0131 1 Uiso
H H2 0.6096 0.6072 0.9689 0.0131 1 Uiso
H H3 0.6772 0.5845 1.074 0.0131 1 Uiso
H H5 0.7449 -0.0577 1.0235 0.0131 1 Uiso
N N3 0.5339(1) 0.0301(5) 0.6866(2) 0.0109 1 Uiso
N N1 0.6524(1) 0.0102(6) 0.8901(2) 0.0109 1 Uiso
N N2 0.7167(1) -0.0104(9) 0.9916(2) 0.0109 1 Uiso
O O1 0.7034(2) -0.2767(9) 0.9061(3) 0.0109 1 Uiso
O O2 0.4395(2) 0.4819(8) 0.4522(3) 0.0109 1 Uiso
O O3 0.5 -0.6550(24) 0.75(0) 0.0109 1 Uiso

loop_
_atom_type_symbol
_atom_type_description
_atom_type_scat_source
H H 'International Tables Vol C Tables 4.2.6.8 and 6.1.1.4'
C C 'International Tables Vol C Tables 4.2.6.8 and 6.1.1.4'
N N 'International Tables Vol C Tables 4.2.6.8 and 6.1.1.4'
O O 'International Tables Vol C Tables 4.2.6.8 and 6.1.1.4'
F F 'International Tables Vol C Tables 4.2.6.8 and 6.1.1.4'

loop_
_geom_angle_atom_site_label_1
_geom_angle_atom_site_label_2
_geom_angle_atom_site_label_3
_geom_angle
C13 N3 C11 109.3(6)
C6 N1 C1 108.6(12)
C7 N2 C1 110.0(13)
C7 C6 C2 120.8(4)
C22 C17 C18 118(3)
C17 C16 C15 119.5(9)
N2 C7 C5 130.9(4)
O1 C1 N1 125.0(12)
N1 C8 C12 114.1(4)
C16 C15 C14 113.6(5)
C18 C19 C20 118.3(4)
N3 C10 C9 110.2(4)
C17 C18 C19 121.1(12)
F1 C20 C21 118.3(13)
C5 C4 C3 121.3(4)
C13 N3 C10 110.8(4)
C6 N1 C8 128.8(9)
N1 C6 C7 106.9(4)
C16 C17 C22 123(2)
O2 C16 C17 120.3(9)
N3 C13 C14 113.5(3)
C6 C7 C5 122.0(4)
O1 C1 N2 127.5(16)
N1 C8 C9 110.8(16)
C8 C12 C11 108.2(4)
N3 C11 C12 110.0(16)
C6 C2 C3 117.4(4)
C7 C5 C4 117.1(4)
C19 C20 C21 123.0(13)
C11 N3 C10 111.2(3)
C1 N1 C8 122.6(14)
N1 C6 C2 132.3(4)
C16 C17 C18 118.6(10)
O2 C16 C15 120.2(5)
N2 C7 C6 107.1(4)
C13 C14 C15 111.4(5)
N1 C1 N2 108(2)
C12 C8 C9 109.3(8)
C17 C22 C21 121(2)
C22 C21 C20 118(3)
C8 C9 C10 112.0(6)
F1 C20 C19 118.7(4)
C2 C3 C4 121.5(6)
C7 N2 H5 129
N3 C13 H16 109
H15 C13 H16 108
C15 C14 H17 110
N1 C8 H6 107
C16 C15 H19 109
C14 C15 H20 109
C8 C12 H14 111
H13 C12 H14 108
C18 C19 H22 121
N3 C11 H12 112
H11 C11 H12 108
N3 C10 H9 111
C9 C10 H10 109
C3 C2 H1 121
C10 C9 H7 109
C17 C18 H21 119
C4 C5 H4 121
C5 C4 H3 119
C1 N2 H5 121
C14 C13 H15 109
C13 C14 H17 109
C15 C14 H18 110
C12 C8 H6 104
C16 C15 H20 109
H19 C15 H20 108
C11 C12 H13 110
C17 C22 H24 119
C20 C19 H22 121
C12 C11 H11 110
C22 C21 H23 121
N3 C10 H10 109
H9 C10 H10 108
C8 C9 H7 111
C10 C9 H8 108
C19 C18 H21 120
C2 C3 H2 119
C3 C4 H3 120
N3 C13 H15 109
C14 C13 H16 109
C13 C14 H18 109
H17 C14 H18 108
C9 C8 H6 111
C14 C15 H19 109
C8 C12 H13 110
C11 C12 H14 109
C21 C22 H24 120
N3 C11 H11 108
C12 C11 H12 109
C20 C21 H23 121
C9 C10 H9 109
C6 C2 H1 121
C8 C9 H8 108
H7 C9 H8 108
C7 C5 H4 122
C4 C3 H2 119

loop_
_geom_bond_atom_site_label_1
_geom_bond_atom_site_label_2
_geom_bond_distance
F1 C20 1.358(6)
N3 C11 1.47(2)
N1 C8 1.457(8)
C6 C2 1.384(6)
C16 C15 1.508(7)
C8 C12 1.531(10)
C19 C18 1.378(7)
C2 C3 1.389(6)
O1 C1 1.24(4)
N3 C10 1.466(9)
N2 C7 1.385(7)
C17 C16 1.48(4)
C13 C14 1.517(6)
C8 C9 1.54(2)
C19 C20 1.375(7)
C5 C4 1.386(8)
O2 C16 1.217(8)
N1 C6 1.399(5)
N2 C1 1.355(19)
C17 C22 1.397(16)
C7 C5 1.382(6)
C12 C11 1.529(8)
C21 C20 1.38(3)
C3 C4 1.389(7)
N3 C13 1.464(6)
N1 C1 1.38(2)
C6 C7 1.394(6)
C17 C18 1.40(3)
C14 C15 1.514(7)
C22 C21 1.381(12)
C10 C9 1.533(6)
N2 H5 0.9
C14 H18 0.97
C12 H13 0.97
C11 H11 0.96
C10 H10 0.97
C18 H21 0.93
C13 H15 0.97
C8 H6 0.98
C12 H14 0.97
C11 H12 0.97
C2 H1 0.93
C5 H4 0.93
C13 H16 0.97
C15 H19 0.97
C22 H24 0.93
C21 H23 0.93
C9 H7 0.97
C3 H2 0.93
C14 H17 0.97
C15 H20 0.97
C19 H22 0.93
C10 H9 0.97
C9 H8 0.97
C4 H3 0.93

loop_
_geom_torsion_atom_site_label_1
_geom_torsion_atom_site_label_2
_geom_torsion_atom_site_label_3
_geom_torsion_atom_site_label_4
_geom_torsion
C7 C6 N1 C1 -0.1(14)
C2 C6 N1 C8 3.3(12)
C2 C6 C7 N2 177.7(4)
C7 C6 C2 C3 0.5(6)
C18 C17 C16 O2 -10(2)
C18 C17 C22 C21 -1(3)
O2 C16 C15 C14 -18.1(8)
C14 C13 N3 C10 -72.1(6)
C5 C7 N2 C1 178.9(14)
C13 C14 C15 C16 -152.5(5)
N2 C1 N1 C6 1(2)
N1 C1 N2 C7 -1(2)
C9 C8 N1 C6 64.3(6)
C9 C8 C12 C11 56.9(17)
C8 C12 C11 N3 -62.2(13)
C18 C19 C20 F1 178.2(6)
C12 C11 N3 C10 63.5(8)
C9 C10 N3 C13 180.0(3)
C6 C2 C3 C4 -0.2(8)
C7 C6 N1 C8 -178.7(10)
N1 C6 C7 N2 -0.6(5)
C2 C6 C7 C5 -0.4(7)
C22 C17 C16 O2 169.7(15)
C18 C17 C16 C15 169.1(13)
C16 C17 C18 C19 -179.8(12)
C17 C16 C15 C14 163.3(11)
N3 C13 C14 C15 -148.2(5)
N2 C7 C5 C4 -177.7(5)
O1 C1 N1 C6 179(2)
N2 C1 N1 C8 179.5(14)
C12 C8 N1 C6 -60(2)
C9 C8 N1 C1 -114.2(19)
N1 C8 C9 C10 179.6(6)
C17 C22 C21 C20 -1(3)
C18 C19 C20 C21 -1.1(15)
C22 C21 C20 F1 -177.9(12)
C9 C10 N3 C11 -58.2(8)
C7 C5 C4 C3 0.5(8)
C2 C6 N1 C1 -178.1(14)
N1 C6 C7 C5 -178.6(4)
N1 C6 C2 C3 178.2(5)
C22 C17 C16 C15 -12(2)
C16 C17 C22 C21 -179.8(17)
C22 C17 C18 C19 1(3)
C14 C13 N3 C11 165.0(6)
C6 C7 N2 C1 1.1(14)
C6 C7 C5 C4 -0.2(7)
O1 C1 N1 C8 -3(3)
O1 C1 N2 C7 -179(2)
C12 C8 N1 C1 121.9(19)
N1 C8 C12 C11 -178.4(17)
C12 C8 C9 C10 -53.9(12)
C20 C19 C18 C17 -0.1(16)
C12 C11 N3 C13 -173.8(5)
C22 C21 C20 C19 1(2)
N3 C10 C9 C8 53.8(6)
C2 C3 C4 C5 -0.4(9)
N1 C6 C2 H1 -1
C18 C17 C22 H24 -180
O2 C16 C15 H19 103
C17 C16 C15 H20 42
H16 C13 N3 C11 44
N3 C13 C14 H18 -27
H15 C13 C14 H18 -149
H16 C13 C14 H18 94
N2 C7 C5 H4 2
C13 C14 C15 H20 -31
H17 C14 C15 H20 90
H18 C14 C15 H20 -152
H6 C8 N1 C6 -175
N1 C8 C12 H14 -59
H6 C8 C12 C11 -62
N1 C8 C9 H7 57
C12 C8 C9 H8 65
H6 C8 C9 H8 -180
C7 C6 C2 H1 -179
C16 C17 C18 H21 -1
O2 C16 C15 H20 -140
H15 C13 N3 C11 -74
H16 C13 N3 C10 167
H15 C13 C14 C15 90
H16 C13 C14 C15 -27
C6 C7 N2 H5 176
C6 C7 C5 H4 179
H17 C14 C15 C16 -31
H18 C14 C15 C16 87
O1 C1 N2 H5 6
H6 C8 N1 C1 7
C9 C8 C12 H13 -64
H6 C8 C12 H13 178
N1 C8 C9 H8 -61
H6 C8 C9 C10 61
C8 C12 C11 H11 178
C16 C17 C22 H24 1
C22 C17 C18 H21 180
C17 C16 C15 H19 -75
H15 C13 N3 C10 49
N3 C13 C14 H17 91
H15 C13 C14 H17 -31
H16 C13 C14 H17 -148
C5 C7 N2 H5 -6
C13 C14 C15 H19 86
H17 C14 C15 H19 -153
H18 C14 C15 H19 -35
N1 C1 N2 H5 -176
N1 C8 C12 H13 61
C9 C8 C12 H14 176
H6 C8 C12 H14 58
C12 C8 C9 H7 -176
H6 C8 C9 H7 -61
